data_4503766
loop_
_publ_author_name
'Han, Lei'
'Zhao, Wenna'
'Zhou, Yan'
'Li, Xing'
'Pan, Jianguo'

_publ_section_title
;
 One-Pot Synthesis of Supramolecular Isomers with Two-Dimensional 44Grid
 and Three-Dimensional 64&#x00B7;82NbO Frameworks: Solvothermal in Situ
 Ligand Formation and Conformational Isomers Separation
;
_journal_issue 10
_journal_name_full 'Crystal Growth &amp; Design'
_journal_page_first 3504
_journal_paper_doi 10.1021/cg800424t
_journal_volume 8
_journal_year 2008
_chemical_formula_moiety 'C26 H24 Cd N4 O2 S2'
_chemical_formula_sum 'C26 H24 Cd N4 O2 S2'
_chemical_formula_weight 601.01
_chemical_name_systematic
; 
 ? 
;
_space_group_IT_number 166
_symmetry_cell_setting trigonal
_symmetry_space_group_name_Hall '-R 3 2"'
_symmetry_space_group_name_H-M 'R -3 m :H'
_atom_sites_solution_hydrogens geom
_atom_sites_solution_primary direct
_atom_sites_solution_secondary difmap
_audit_creation_method SHELXL-97
_cell_angle_alpha 90.00
_cell_angle_beta 90.00
_cell_angle_gamma 120.00
_cell_formula_units_Z 9
_cell_length_a 27.012(2)
_cell_length_b 27.012(2)
_cell_length_c 13.3298(17)
_cell_measurement_temperature 298(2)
_cell_measurement_theta_max 28.27
_cell_measurement_theta_min 1.51
_cell_volume 8423.0(14)
_computing_cell_refinement 'SAINT (Bruker, 2003)'
_computing_data_collection 'SMART (Bruker, 2003)'
_computing_data_reduction SAINT
_computing_molecular_graphics SHELXTL
_computing_publication_material SHELXTL
_computing_structure_refinement 'SHELXL-97 (Sheldrick, 1997)'
_computing_structure_solution 'SHELXS-97 (Sheldrick, 1997)'
_diffrn_ambient_temperature 298(2)
_diffrn_detector_area_resol_mean 8.40
_diffrn_measured_fraction_theta_full 0.998
_diffrn_measured_fraction_theta_max 0.998
_diffrn_measurement_device_type 'BRUKER SMART CCD Apex II'
_diffrn_measurement_method '\w scans'
_diffrn_radiation_monochromator graphite
_diffrn_radiation_source 'fine-focus sealed tube'
_diffrn_radiation_type MoK\a
_diffrn_radiation_wavelength 0.71073
_diffrn_reflns_av_R_equivalents 0.0569
_diffrn_reflns_av_sigmaI/netI 0.0213
_diffrn_reflns_limit_h_max 35
_diffrn_reflns_limit_h_min -35
_diffrn_reflns_limit_k_max 35
_diffrn_reflns_limit_k_min -35
_diffrn_reflns_limit_l_max 17
_diffrn_reflns_limit_l_min -17
_diffrn_reflns_number 29435
_diffrn_reflns_theta_full 28.27
_diffrn_reflns_theta_max 28.27
_diffrn_reflns_theta_min 1.51
_diffrn_standards_decay_% 0
_diffrn_standards_interval_count none
_diffrn_standards_number 0
_exptl_absorpt_coefficient_mu 0.716
_exptl_absorpt_correction_T_max 0.8584
_exptl_absorpt_correction_T_min 0.7826
_exptl_absorpt_correction_type multi-scan
_exptl_absorpt_process_details 'SADABS (Sheldrick, 1996)'
_exptl_crystal_colour colorless
_exptl_crystal_density_diffrn 1.066
_exptl_crystal_density_method 'not measured'
_exptl_crystal_description rhombohedron
_exptl_crystal_F_000 2736
_exptl_crystal_size_max 0.36
_exptl_crystal_size_mid 0.36
_exptl_crystal_size_min 0.22
_refine_diff_density_max 0.892
_refine_diff_density_min -0.480
_refine_diff_density_rms 0.250
_refine_ls_extinction_method none
_refine_ls_goodness_of_fit_ref 1.107
_refine_ls_hydrogen_treatment constr
_refine_ls_matrix_type full
_refine_ls_number_parameters 81
_refine_ls_number_reflns 2470
_refine_ls_number_restraints 0
_refine_ls_restrained_S_all 1.107
_refine_ls_R_factor_all 0.0450
_refine_ls_R_factor_gt 0.0372
_refine_ls_shift/su_max 0.000
_refine_ls_shift/su_mean 0.000
_refine_ls_structure_factor_coef Fsqd
_refine_ls_weighting_details 'calc w=1/[\s^2^(Fo^2^)+(0.1093P)^2^+14.9422P] where P=(Fo^2^+2Fc^2^)/3'
_refine_ls_weighting_scheme calc
_refine_ls_wR_factor_gt 0.1475
_refine_ls_wR_factor_ref 0.1561
_reflns_number_gt 2225
_reflns_number_total 2470
_reflns_threshold_expression >2sigma(I)
_cod_data_source_file cg800424t_si_002.cif
_cod_data_source_block d:\zhouyan\cgd-cd\3d\c
_cod_original_cell_volume 8422.8(15)
_cod_original_sg_symbol_H-M R-3m
_cod_database_code 4503766

loop_
_symmetry_equiv_pos_as_xyz
'x, y, z'
'-y, x-y, z'
'-x+y, -x, z'
'x-y, -y, -z'
'-x, -x+y, -z'
'y, x, -z'
'x+2/3, y+1/3, z+1/3'
'-y+2/3, x-y+1/3, z+1/3'
'-x+y+2/3, -x+1/3, z+1/3'
'x-y+2/3, -y+1/3, -z+1/3'
'-x+2/3, -x+y+1/3, -z+1/3'
'y+2/3, x+1/3, -z+1/3'
'x+1/3, y+2/3, z+2/3'
'-y+1/3, x-y+2/3, z+2/3'
'-x+y+1/3, -x+2/3, z+2/3'
'x-y+1/3, -y+2/3, -z+2/3'
'-x+1/3, -x+y+2/3, -z+2/3'
'y+1/3, x+2/3, -z+2/3'
'-x, -y, -z'
'y, -x+y, -z'
'x-y, x, -z'
'-x+y, y, z'
'x, x-y, z'
'-y, -x, z'
'-x+2/3, -y+1/3, -z+1/3'
'y+2/3, -x+y+1/3, -z+1/3'
'x-y+2/3, x+1/3, -z+1/3'
'-x+y+2/3, y+1/3, z+1/3'
'x+2/3, x-y+1/3, z+1/3'
'-y+2/3, -x+1/3, z+1/3'
'-x+1/3, -y+2/3, -z+2/3'
'y+1/3, -x+y+2/3, -z+2/3'
'x-y+1/3, x+2/3, -z+2/3'
'-x+y+1/3, y+2/3, z+2/3'
'x+1/3, x-y+2/3, z+2/3'
'-y+1/3, -x+2/3, z+2/3'

loop_
_atom_site_label
_atom_site_type_symbol
_atom_site_fract_x
_atom_site_fract_y
_atom_site_fract_z
_atom_site_U_iso_or_equiv
_atom_site_adp_type
_atom_site_occupancy
_atom_site_symmetry_multiplicity
_atom_site_calc_flag
_atom_site_refinement_flags
Cd1 Cd 0.3333 0.1667 0.6667 0.02463(18) Uani 1 4 d S
S1 S 0.38947(5) 0.19473(2) 0.83123(7) 0.0323(3) Uani 1 2 d S
N1 N 0.38974(11) 0.26421(11) 0.6049(2) 0.0362(6) Uani 1 1 d .
C1 C 0.52513(9) 0.47487(9) 0.5511(3) 0.0368(9) Uani 1 2 d S
H1A H 0.5422 0.4578 0.5867 0.044 Uiso 1 2 calc SR
C2 C 0.46760(12) 0.44187(13) 0.5256(2) 0.0351(7) Uani 1 1 d .
C3 C 0.43847(12) 0.37990(13) 0.5522(2) 0.0347(7) Uani 1 1 d .
C4 C 0.40647(17) 0.33664(15) 0.4849(3) 0.0509(9) Uani 1 1 d .
H4A H 0.4001 0.3456 0.4206 0.061 Uiso 1 1 calc R
C5 C 0.38379(16) 0.27990(15) 0.5127(3) 0.0484(9) Uani 1 1 d .
H5A H 0.3636 0.2516 0.4652 0.058 Uiso 1 1 calc R
C6 C 0.42017(16) 0.30592(13) 0.6703(2) 0.0442(8) Uani 1 1 d .
H6A H 0.4248 0.2957 0.7347 0.053 Uiso 1 1 calc R
C7 C 0.44527(15) 0.36360(13) 0.6479(2) 0.0433(7) Uani 1 1 d .
H7A H 0.4664 0.3910 0.6961 0.052 Uiso 1 1 calc R
O1 O 0.48349(15) 0.26493(13) 0.3335(2) 0.374(16) Uiso 0.50 1 d PR

loop_
_atom_site_aniso_label
_atom_site_aniso_U_11
_atom_site_aniso_U_22
_atom_site_aniso_U_33
_atom_site_aniso_U_23
_atom_site_aniso_U_13
_atom_site_aniso_U_12
Cd1 0.0286(2) 0.0187(2) 0.0300(3) -0.00172(6) -0.00345(12) 0.01428(12)
S1 0.0433(6) 0.0267(3) 0.0326(5) -0.00659(19) -0.0132(4) 0.0216(3)
N1 0.0386(13) 0.0219(11) 0.0388(13) 0.0034(10) -0.0045(10) 0.0082(10)
C1 0.0264(13) 0.0264(13) 0.048(2) 0.0089(9) -0.0089(9) 0.0060(16)
C2 0.0259(13) 0.0231(13) 0.0440(16) 0.0060(12) -0.0039(11) 0.0031(10)
C3 0.0275(13) 0.0222(13) 0.0425(16) 0.0064(12) -0.0044(10) 0.0034(10)
C4 0.060(2) 0.0294(16) 0.0385(16) 0.0073(13) -0.0164(15) 0.0034(15)
C5 0.057(2) 0.0248(15) 0.0418(17) 0.0000(13) -0.0135(14) 0.0044(14)
C6 0.0552(19) 0.0244(14) 0.0375(15) 0.0048(11) -0.0092(14) 0.0081(14)
C7 0.0503(18) 0.0251(14) 0.0383(15) 0.0009(11) -0.0112(14) 0.0066(13)

loop_
_atom_type_symbol
_atom_type_description
_atom_type_scat_dispersion_real
_atom_type_scat_dispersion_imag
_atom_type_scat_source
C C 0.0033 0.0016 'International Tables Vol C Tables 4.2.6.8 and 6.1.1.4'
H H 0.0000 0.0000 'International Tables Vol C Tables 4.2.6.8 and 6.1.1.4'
N N 0.0061 0.0033 'International Tables Vol C Tables 4.2.6.8 and 6.1.1.4'
O O 0.0106 0.0060 'International Tables Vol C Tables 4.2.6.8 and 6.1.1.4'
S S 0.1246 0.1234 'International Tables Vol C Tables 4.2.6.8 and 6.1.1.4'
Cd Cd -0.8075 1.2024 'International Tables Vol C Tables 4.2.6.8 and 6.1.1.4'

loop_
_geom_angle_atom_site_label_1
_geom_angle_atom_site_label_2
_geom_angle_atom_site_label_3
_geom_angle
_geom_angle_site_symmetry_1
_geom_angle_site_symmetry_3
N1 Cd1 N1 79.40(13) . 11_556
N1 Cd1 N1 180.0 . 25_556
N1 Cd1 N1 100.59(13) 11_556 25_556
N1 Cd1 N1 100.60(13) . 23
N1 Cd1 N1 180.0 11_556 23
N1 Cd1 N1 79.41(13) 25_556 23
N1 Cd1 S1 90.67(6) . .
N1 Cd1 S1 89.33(6) 11_556 .
N1 Cd1 S1 89.33(6) 25_556 .
N1 Cd1 S1 90.67(6) 23 .
N1 Cd1 S1 89.33(6) . 25_556
N1 Cd1 S1 90.67(6) 11_556 25_556
N1 Cd1 S1 90.67(6) 25_556 25_556
N1 Cd1 S1 89.33(6) 23 25_556
S1 Cd1 S1 180.0 . 25_556
C6 N1 C5 117.0(3) . .
C6 N1 Cd1 118.8(2) . .
C5 N1 Cd1 123.0(2) . .
C2 C1 C2 122.8(4) . 24_665
C2 C1 H1A 118.6 . .
C2 C1 H1A 118.6 24_665 .
C2 C2 C1 118.61(19) 6_556 .
C2 C2 C3 124.37(15) 6_556 .
C1 C2 C3 117.0(3) . .
C4 C3 C7 117.0(3) . .
C4 C3 C2 123.4(3) . .
C7 C3 C2 119.6(3) . .
C3 C4 C5 120.4(3) . .
C3 C4 H4A 119.8 . .
C5 C4 H4A 119.8 . .
N1 C5 C4 122.7(3) . .
N1 C5 H5A 118.7 . .
C4 C5 H5A 118.7 . .
N1 C6 C7 123.9(3) . .
N1 C6 H6A 118.1 . .
C7 C6 H6A 118.1 . .
C6 C7 C3 119.1(3) . .
C6 C7 H7A 120.5 . .
C3 C7 H7A 120.5 . .

loop_
_geom_bond_atom_site_label_1
_geom_bond_atom_site_label_2
_geom_bond_distance
_geom_bond_site_symmetry_2
Cd1 N1 2.434(2) .
Cd1 N1 2.435(2) 11_556
Cd1 N1 2.434(2) 25_556
Cd1 N1 2.434(2) 23
Cd1 S1 2.5566(9) .
Cd1 S1 2.5567(9) 25_556
N1 C6 1.333(4) .
N1 C5 1.336(4) .
C1 C2 1.393(3) .
C1 C2 1.393(3) 24_665
C1 H1A 0.9300 .
C2 C2 1.384(6) 6_556
C2 C3 1.493(4) .
C3 C4 1.381(5) .
C3 C7 1.391(4) .
C4 C5 1.387(5) .
C4 H4A 0.9300 .
C5 H5A 0.9300 .
C6 C7 1.386(4) .
C6 H6A 0.9300 .
C7 H7A 0.9300 .
O1 O1 1.252(7) 23
